data_1504290
loop_
_publ_author_name
'Shintani, Ryo'
'Murakami, Masataka'
'Tsuji, Takaoki'
'Tanno, Hideyuki'
'Hayashi, Tamio'

_publ_section_title
;
 Palladium-catalyzed decarboxylative [4 + 3] cyclization of
 gamma-methylidene-delta-valerolactones with 1,1-dicyanocyclopropanes.
;
_journal_issue 24
_journal_name_full 'Organic letters'
_journal_page_first 5642
_journal_page_last 5645
_journal_paper_doi 10.1021/ol902326s
_journal_volume 11
_journal_year 2009
_chemical_formula_moiety 'C28 H32 N2 O3 '
_chemical_formula_sum 'C28 H32 N2 O3'
_chemical_formula_weight 444.57
_space_group_IT_number 61
_symmetry_cell_setting orthorhombic
_symmetry_Int_Tables_number 61
_symmetry_space_group_name_Hall '-P 2ac 2ab'
_symmetry_space_group_name_H-M 'P b c a'
_cell_angle_alpha 90.0000
_cell_angle_beta 90.0000
_cell_angle_gamma 90.0000
_cell_formula_units_Z 8
_cell_length_a 12.587(3)
_cell_length_b 12.897(4)
_cell_length_c 30.669(7)
_cell_measurement_reflns_used 32286
_cell_measurement_temperature 123.1
_cell_measurement_theta_max 27.5
_cell_measurement_theta_min 3.0
_cell_volume 4979(2)
_computing_cell_refinement PROCESS-AUTO
_computing_data_collection PROCESS-AUTO
_computing_data_reduction CrystalStructure
_computing_publication_material 'CrystalStructure 3.8'
_computing_structure_refinement CRYSTALS
_computing_structure_solution SIR92
_diffrn_detector_area_resol_mean 10.00
_diffrn_measured_fraction_theta_full 0.999
_diffrn_measured_fraction_theta_max 0.999
_diffrn_measurement_device_type 'Rigaku RAXIS-RAPID'
_diffrn_measurement_method \w
_diffrn_radiation_type 'Mo K\a'
_diffrn_radiation_wavelength 0.71075
_diffrn_reflns_av_R_equivalents 0.058
_diffrn_reflns_limit_h_max 15
_diffrn_reflns_limit_h_min -16
_diffrn_reflns_limit_k_max 16
_diffrn_reflns_limit_k_min -16
_diffrn_reflns_limit_l_max 39
_diffrn_reflns_limit_l_min -39
_diffrn_reflns_number 45022
_diffrn_reflns_theta_full 27.48
_diffrn_reflns_theta_max 27.48
_exptl_absorpt_coefficient_mu 0.077
_exptl_absorpt_correction_type none
_exptl_crystal_colour colorless
_exptl_crystal_density_diffrn 1.186
_exptl_crystal_density_method 'not measured'
_exptl_crystal_description unknown
_exptl_crystal_F_000 1904.00
_exptl_crystal_size_max 0.60
_exptl_crystal_size_mid 0.30
_exptl_crystal_size_min 0.10
_refine_diff_density_max 3.36
_refine_diff_density_min -2.88
_refine_ls_extinction_method none
_refine_ls_goodness_of_fit_ref 1.005
_refine_ls_hydrogen_treatment refall
_refine_ls_number_parameters 330
_refine_ls_number_reflns 28856
_refine_ls_R_factor_gt 0.0630
_refine_ls_shift/su_max 0.0000
_refine_ls_structure_factor_coef F
_refine_ls_weighting_details 'w = 1/[0.0010Fo^2^ + 3.0000\s(Fo^2^) + 0.5000]'
_refine_ls_weighting_scheme calc
_refine_ls_wR_factor_ref 0.0786
_reflns_number_gt 28637
_reflns_number_total 5706
_reflns_threshold_expression F^2^>2.0\s(F^2^)
_cod_data_source_file ol902326s_si_001.cif
_cod_data_source_block '_90826yuki'
_cod_original_cell_volume 4978(2)
_cod_original_formula_sum 'C28 H32 N2 O3 '
_cod_database_code 1504290

loop_
_symmetry_equiv_pos_site_id
_symmetry_equiv_pos_as_xyz
1 +X,+Y,+Z
2 1/2-X,1/2+Y,+Z
3 +X,1/2-Y,1/2+Z
4 1/2-X,-Y,1/2+Z
5 -X,-Y,-Z
6 1/2+X,1/2-Y,-Z
7 -X,1/2+Y,1/2-Z
8 1/2+X,+Y,1/2-Z

loop_
_atom_site_label
_atom_site_type_symbol
_atom_site_fract_x
_atom_site_fract_y
_atom_site_fract_z
_atom_site_U_iso_or_equiv
_atom_site_adp_type
_atom_site_occupancy
_atom_site_symmetry_multiplicity
_atom_site_calc_flag
_atom_site_refinement_flags
O(3) O -0.71834(5) -0.39975(6) -0.27238(2) 0.0309(2) Uani 1.00 1 d .
O(2) O -0.40326(5) -0.42992(6) -0.13188(2) 0.0284(2) Uani 1.00 1 d .
O(1) O -0.54057(5) -0.48701(6) -0.09235(2) 0.0292(2) Uani 1.00 1 d .
N(1) N -0.59286(7) -0.02137(8) 0.04887(3) 0.0354(2) Uani 1.00 1 d .
N(2) N -0.67529(7) -0.34353(8) 0.04603(3) 0.0328(2) Uani 1.00 1 d .
C(3) C -0.49996(7) -0.30126(8) -0.09414(3) 0.0189(2) Uani 1.00 1 d .
C(24) C -0.62657(8) -0.27923(9) 0.02978(3) 0.0235(2) Uani 1.00 1 d .
C(23) C -0.58112(8) -0.09919(9) 0.03167(3) 0.0246(2) Uani 1.00 1 d .
C(1) C -0.40580(7) -0.30738(8) -0.01930(3) 0.0206(2) Uani 1.00 1 d .
C(5) C -0.60282(7) -0.18533(8) -0.03959(3) 0.0209(2) Uani 1.00 1 d .
C(2) C -0.40045(7) -0.27247(9) -0.06629(3) 0.0219(2) Uani 1.00 1 d .
C(7) C -0.44239(7) -0.22576(9) 0.01238(3) 0.0238(2) Uani 1.00 1 d .
C(18) C -0.75434(7) -0.22032(9) -0.11320(3) 0.0254(2) Uani 1.00 1 d .
C(17) C -0.70719(7) -0.30180(8) -0.09047(3) 0.0198(2) Uani 1.00 1 d .
C(8) C -0.37787(7) -0.40103(9) -0.00610(4) 0.0278(2) Uani 1.00 1 d .
C(19) C -0.85074(8) -0.23330(10) -0.13453(3) 0.0312(3) Uani 1.00 1 d .
C(9) C -0.48708(7) -0.41640(8) -0.10550(3) 0.0201(2) Uani 1.00 1 d .
C(6) C -0.56260(7) -0.19796(8) 0.00802(3) 0.0218(2) Uani 1.00 1 d .
C(11) C -0.50362(7) -0.23920(8) -0.13700(3) 0.0197(2) Uani 1.00 1 d .
C(20) C -0.90148(8) -0.32839(10) -0.13359(4) 0.0323(3) Uani 1.00 1 d .
C(4) C -0.60326(7) -0.28827(8) -0.06576(3) 0.0186(2) Uani 1.00 1 d .
C(16) C -0.55546(8) -0.28199(9) -0.17307(3) 0.0254(2) Uani 1.00 1 d .
C(12) C -0.45700(8) -0.14211(8) -0.14231(3) 0.0244(2) Uani 1.00 1 d .
C(10) C -0.38122(9) -0.53502(9) -0.14532(4) 0.0350(3) Uani 1.00 1 d .
C(21) C -0.85615(8) -0.41002(9) -0.11081(3) 0.0286(3) Uani 1.00 1 d .
C(22) C -0.76076(7) -0.39634(9) -0.08936(3) 0.0238(2) Uani 1.00 1 d .
C(14) C -0.50884(8) -0.13701(10) -0.21762(4) 0.0325(3) Uani 1.00 1 d .
C(15) C -0.55748(8) -0.23203(10) -0.21294(3) 0.0308(3) Uani 1.00 1 d .
C(25) C -0.70012(9) -0.28709(10) -0.33315(4) 0.0406(3) Uani 1.00 1 d .
C(27) C -0.77400(9) -0.42725(10) -0.23370(4) 0.0393(3) Uani 1.00 1 d .
C(13) C -0.45919(8) -0.09148(9) -0.18224(4) 0.0312(3) Uani 1.00 1 d .
C(26) C -0.76438(8) -0.31214(9) -0.29334(4) 0.0323(3) Uani 1.00 1 d .
C(28) C -0.72262(10) -0.52113(11) -0.21409(4) 0.0478(4) Uani 1.00 1 d .
H(1) H -0.3401 -0.3037 -0.0795 0.026 Uiso 1.00 1 c R
H(2) H -0.3925 -0.1992 -0.0666 0.026 Uiso 1.00 1 c R
H(3) H -0.6012 -0.3422 -0.0447 0.021 Uiso 1.00 1 c R
H(4) H -0.6732 -0.1587 -0.0389 0.024 Uiso 1.00 1 c R
H(5) H -0.5578 -0.1376 -0.0542 0.025 Uiso 1.00 1 c R
H(6) H -0.4301 -0.2501 0.0412 0.028 Uiso 1.00 1 c R
H(7) H -0.4018 -0.1647 0.0075 0.029 Uiso 1.00 1 c R
H(8) H -0.3834 -0.4191 0.0238 0.033 Uiso 1.00 1 c R
H(9) H -0.3520 -0.4503 -0.0266 0.033 Uiso 1.00 1 c R
H(10) H -0.3341 -0.5665 -0.1250 0.047 Uiso 1.00 1 c R
H(11) H -0.3493 -0.5343 -0.1734 0.047 Uiso 1.00 1 c R
H(12) H -0.4456 -0.5733 -0.1464 0.047 Uiso 1.00 1 c R
H(13) H -0.4226 -0.1105 -0.1181 0.030 Uiso 1.00 1 c R
H(14) H -0.4264 -0.0255 -0.1852 0.037 Uiso 1.00 1 c R
H(15) H -0.5097 -0.1026 -0.2450 0.040 Uiso 1.00 1 c R
H(16) H -0.5928 -0.2632 -0.2370 0.037 Uiso 1.00 1 c R
H(17) H -0.5892 -0.3475 -0.1701 0.030 Uiso 1.00 1 c R
H(18) H -0.7198 -0.1548 -0.1140 0.031 Uiso 1.00 1 c R
H(19) H -0.8817 -0.1769 -0.1499 0.037 Uiso 1.00 1 c R
H(20) H -0.9670 -0.3376 -0.1485 0.039 Uiso 1.00 1 c R
H(21) H -0.8907 -0.4755 -0.1100 0.033 Uiso 1.00 1 c R
H(22) H -0.7308 -0.4523 -0.0734 0.029 Uiso 1.00 1 c R
H(23) H -0.6456 -0.2395 -0.3256 0.051 Uiso 1.00 1 c R
H(24) H -0.7445 -0.2572 -0.3548 0.052 Uiso 1.00 1 c R
H(25) H -0.6692 -0.3490 -0.3442 0.053 Uiso 1.00 1 c R
H(26) H -0.8353 -0.3279 -0.3017 0.039 Uiso 1.00 1 c R
H(27) H -0.7645 -0.2544 -0.2741 0.039 Uiso 1.00 1 c R
H(28) H -0.7721 -0.3713 -0.2136 0.047 Uiso 1.00 1 c R
H(29) H -0.8457 -0.4430 -0.2407 0.047 Uiso 1.00 1 c R
H(30) H -0.7540 -0.5823 -0.2256 0.061 Uiso 1.00 1 c R
H(31) H -0.7316 -0.5199 -0.1833 0.061 Uiso 1.00 1 c R
H(32) H -0.6490 -0.5204 -0.2209 0.061 Uiso 1.00 1 c R

loop_
_atom_site_aniso_label
_atom_site_aniso_U_11
_atom_site_aniso_U_22
_atom_site_aniso_U_33
_atom_site_aniso_U_12
_atom_site_aniso_U_13
_atom_site_aniso_U_23
O(3) 0.0329(3) 0.0262(4) 0.0337(4) 0.0035(3) 0.0023(3) -0.0017(3)
O(2) 0.0321(3) 0.0186(4) 0.0344(4) 0.0025(3) 0.0101(3) -0.0027(3)
O(1) 0.0302(3) 0.0181(4) 0.0392(4) -0.0025(3) 0.0072(3) -0.0007(3)
N(1) 0.0383(5) 0.0294(6) 0.0384(5) 0.0037(4) -0.0035(4) -0.0130(4)
N(2) 0.0355(5) 0.0272(6) 0.0356(5) 0.0038(4) 0.0078(4) 0.0034(4)
C(3) 0.0196(4) 0.0163(5) 0.0207(4) -0.0013(4) 0.0004(4) -0.0009(4)
C(24) 0.0264(5) 0.0224(6) 0.0217(5) 0.0054(4) 0.0013(4) -0.0040(4)
C(23) 0.0248(5) 0.0256(6) 0.0235(5) 0.0004(4) -0.0032(4) -0.0013(5)
C(1) 0.0165(4) 0.0234(6) 0.0220(5) -0.0006(4) -0.0029(4) -0.0018(4)
C(5) 0.0201(4) 0.0196(6) 0.0229(5) 0.0010(4) -0.0007(4) 0.0002(4)
C(2) 0.0204(4) 0.0204(6) 0.0250(5) 0.0000(4) 0.0001(4) -0.0020(4)
C(7) 0.0245(4) 0.0239(6) 0.0230(5) 0.0001(4) -0.0032(4) -0.0014(4)
C(18) 0.0246(5) 0.0243(6) 0.0273(5) -0.0024(4) 0.0010(4) 0.0020(4)
C(17) 0.0193(4) 0.0208(6) 0.0191(4) -0.0001(4) 0.0024(4) -0.0016(4)
C(8) 0.0288(5) 0.0279(6) 0.0267(5) 0.0036(4) -0.0022(4) 0.0002(5)
C(19) 0.0249(5) 0.0379(7) 0.0308(6) 0.0071(5) -0.0037(4) 0.0059(5)
C(9) 0.0200(4) 0.0214(6) 0.0187(4) 0.0009(4) -0.0017(4) -0.0008(4)
C(6) 0.0262(5) 0.0186(6) 0.0206(4) 0.0014(4) 0.0004(4) -0.0036(4)
C(11) 0.0176(4) 0.0200(6) 0.0214(5) 0.0025(4) 0.0036(4) -0.0003(4)
C(20) 0.0207(4) 0.0445(8) 0.0316(6) -0.0009(5) -0.0055(4) -0.0070(5)
C(4) 0.0213(4) 0.0158(5) 0.0187(4) 0.0003(4) 0.0002(4) -0.0004(4)
C(16) 0.0233(5) 0.0267(7) 0.0262(5) -0.0025(4) -0.0014(4) -0.0007(4)
C(12) 0.0250(5) 0.0212(6) 0.0270(5) 0.0005(4) 0.0017(4) -0.0003(4)
C(10) 0.0419(6) 0.0261(7) 0.0371(6) 0.0073(5) 0.0123(5) -0.0044(5)
C(21) 0.0243(5) 0.0282(7) 0.0334(6) -0.0062(4) 0.0016(4) -0.0077(5)
C(22) 0.0241(5) 0.0218(6) 0.0256(5) 0.0002(4) 0.0010(4) -0.0017(4)
C(14) 0.0324(5) 0.0408(8) 0.0244(5) 0.0058(5) 0.0009(4) 0.0125(5)
C(15) 0.0252(5) 0.0437(8) 0.0236(5) 0.0018(5) -0.0040(4) 0.0003(5)
C(25) 0.0334(6) 0.0345(8) 0.0540(7) -0.0035(5) -0.0068(5) 0.0072(6)
C(27) 0.0416(6) 0.0393(8) 0.0370(6) -0.0034(5) 0.0072(5) -0.0047(5)
C(13) 0.0322(5) 0.0251(7) 0.0364(6) 0.0008(4) 0.0056(5) 0.0078(5)
C(26) 0.0256(5) 0.0291(7) 0.0421(6) 0.0025(4) -0.0107(5) -0.0073(5)
C(28) 0.0595(8) 0.0387(8) 0.0451(7) -0.0055(6) 0.0057(6) 0.0007(6)

loop_
_atom_type_symbol
_atom_type_description
_atom_type_scat_dispersion_real
_atom_type_scat_dispersion_imag
_atom_type_scat_source
C C 0.003 0.002
;
International Tables for Crystallography
(1992, Vol. C, Tables 4.2.6.8 and 6.1.1.4)
;
H H 0.000 0.000
;
International Tables for Crystallography
(1992, Vol. C, Table 6.1.1.4)
;
O O 0.011 0.006
;
International Tables for Crystallography
(1992, Vol. C, Tables 4.2.6.8 and 6.1.1.4)
;
N N 0.006 0.003
;
International Tables for Crystallography
(1992, Vol. C, Tables 4.2.6.8 and 6.1.1.4)
;

loop_
_geom_angle_atom_site_label_1
_geom_angle_atom_site_label_2
_geom_angle_atom_site_label_3
_geom_angle
_geom_angle_publ_flag
C(27) O(3) C(26) 111.96(8) yes
C(9) O(2) C(10) 116.46(8) yes
C(2) C(3) C(9) 105.65(7) yes
C(2) C(3) C(11) 111.56(7) yes
C(2) C(3) C(4) 109.57(7) yes
C(9) C(3) C(11) 108.21(7) yes
C(9) C(3) C(4) 108.42(7) yes
C(11) C(3) C(4) 113.09(7) yes
N(2) C(24) C(6) 178.63(11) yes
N(1) C(23) C(6) 177.50(10) yes
C(2) C(1) C(7) 114.89(8) yes
C(2) C(1) C(8) 123.54(9) yes
C(7) C(1) C(8) 121.53(9) yes
C(6) C(5) C(4) 113.43(8) yes
C(3) C(2) C(1) 114.53(7) yes
C(1) C(7) C(6) 113.71(7) yes
C(17) C(18) C(19) 121.12(10) yes
C(18) C(17) C(4) 121.91(8) yes
C(18) C(17) C(22) 117.76(8) yes
C(4) C(17) C(22) 120.27(8) yes
C(18) C(19) C(20) 120.04(10) yes
O(2) C(9) O(1) 122.99(9) yes
O(2) C(9) C(3) 110.25(7) yes
O(1) C(9) C(3) 126.72(8) yes
C(24) C(6) C(23) 107.57(7) yes
C(24) C(6) C(5) 108.70(7) yes
C(24) C(6) C(7) 109.02(8) yes
C(23) C(6) C(5) 108.55(8) yes
C(23) C(6) C(7) 107.91(7) yes
C(5) C(6) C(7) 114.86(7) yes
C(3) C(11) C(16) 118.97(8) yes
C(3) C(11) C(12) 123.69(8) yes
C(16) C(11) C(12) 117.33(8) yes
C(19) C(20) C(21) 119.59(9) yes
C(3) C(4) C(5) 111.98(7) yes
C(3) C(4) C(17) 115.00(7) yes
C(5) C(4) C(17) 111.03(7) yes
C(11) C(16) C(15) 121.64(10) yes
C(11) C(12) C(13) 121.19(9) yes
C(20) C(21) C(22) 120.07(10) yes
C(17) C(22) C(21) 121.40(9) yes
C(15) C(14) C(13) 119.79(10) yes
C(16) C(15) C(14) 119.91(9) yes
O(3) C(27) C(28) 108.88(9) yes
C(12) C(13) C(14) 120.09(10) yes
O(3) C(26) C(25) 108.61(8) yes
C(6) C(5) H(4) 108.6 no
C(6) C(5) H(5) 108.5 no
C(4) C(5) H(4) 108.6 no
C(4) C(5) H(5) 108.2 no
H(4) C(5) H(5) 109.5 no
C(3) C(2) H(1) 107.9 no
C(3) C(2) H(2) 108.4 no
C(1) C(2) H(1) 108.3 no
C(1) C(2) H(2) 108.1 no
H(1) C(2) H(2) 109.5 no
C(1) C(7) H(6) 108.6 no
C(1) C(7) H(7) 108.3 no
C(6) C(7) H(6) 108.3 no
C(6) C(7) H(7) 108.5 no
H(6) C(7) H(7) 109.5 no
C(17) C(18) H(18) 119.2 no
C(19) C(18) H(18) 119.6 no
C(1) C(8) H(8) 120.0 no
C(1) C(8) H(9) 120.0 no
H(8) C(8) H(9) 120.0 no
C(18) C(19) H(19) 120.0 no
C(20) C(19) H(19) 120.0 no
C(19) C(20) H(20) 120.1 no
C(21) C(20) H(20) 120.3 no
C(3) C(4) H(3) 106.0 no
C(5) C(4) H(3) 105.9 no
C(17) C(4) H(3) 106.2 no
C(11) C(16) H(17) 118.9 no
C(15) C(16) H(17) 119.5 no
C(11) C(12) H(13) 119.1 no
C(13) C(12) H(13) 119.7 no
O(2) C(10) H(10) 109.5 no
O(2) C(10) H(11) 109.3 no
O(2) C(10) H(12) 109.6 no
H(10) C(10) H(11) 109.5 no
H(10) C(10) H(12) 109.5 no
H(11) C(10) H(12) 109.5 no
C(20) C(21) H(21) 120.0 no
C(22) C(21) H(21) 119.9 no
C(17) C(22) H(22) 119.0 no
C(21) C(22) H(22) 119.6 no
C(15) C(14) H(15) 120.2 no
C(13) C(14) H(15) 120.0 no
C(16) C(15) H(16) 119.9 no
C(14) C(15) H(16) 120.2 no
C(26) C(25) H(23) 109.3 no
C(26) C(25) H(24) 109.9 no
C(26) C(25) H(25) 109.2 no
H(23) C(25) H(24) 109.5 no
H(23) C(25) H(25) 109.5 no
H(24) C(25) H(25) 109.5 no
O(3) C(27) H(28) 109.8 no
O(3) C(27) H(29) 109.4 no
C(28) C(27) H(28) 110.1 no
C(28) C(27) H(29) 109.1 no
H(28) C(27) H(29) 109.5 no
C(12) C(13) H(14) 119.8 no
C(14) C(13) H(14) 120.1 no
O(3) C(26) H(26) 109.6 no
O(3) C(26) H(27) 110.0 no
C(25) C(26) H(26) 109.4 no
C(25) C(26) H(27) 109.8 no
H(26) C(26) H(27) 109.5 no
C(27) C(28) H(30) 110.0 no
C(27) C(28) H(31) 109.5 no
C(27) C(28) H(32) 108.9 no
H(30) C(28) H(31) 109.5 no
H(30) C(28) H(32) 109.5 no
H(31) C(28) H(32) 109.5 no

loop_
_geom_bond_atom_site_label_1
_geom_bond_atom_site_label_2
_geom_bond_distance
_geom_bond_publ_flag
O(3) C(27) 1.4226(13) yes
O(3) C(26) 1.4233(13) yes
O(2) C(9) 1.3409(10) yes
O(2) C(10) 1.4436(13) yes
O(1) C(9) 1.2022(12) yes
N(1) C(23) 1.1434(14) yes
N(2) C(24) 1.1455(14) yes
C(3) C(2) 1.5608(12) yes
C(3) C(9) 1.5339(14) yes
C(3) C(11) 1.5397(13) yes
C(3) C(4) 1.5736(12) yes
C(24) C(6) 1.4806(14) yes
C(23) C(6) 1.4843(14) yes
C(1) C(2) 1.5113(13) yes
C(1) C(7) 1.5047(14) yes
C(1) C(8) 1.3214(15) yes
C(5) C(6) 1.5540(12) yes
C(5) C(4) 1.5514(14) yes
C(7) C(6) 1.5607(12) yes
C(18) C(17) 1.3937(14) yes
C(18) C(19) 1.3886(13) yes
C(17) C(4) 1.5218(12) yes
C(17) C(22) 1.3937(14) yes
C(19) C(20) 1.3830(17) yes
C(11) C(16) 1.3979(13) yes
C(11) C(12) 1.3924(14) yes
C(20) C(21) 1.3863(16) yes
C(16) C(15) 1.3824(14) yes
C(12) C(13) 1.3881(15) yes
C(21) C(22) 1.3804(13) yes
C(14) C(15) 1.3774(17) yes
C(14) C(13) 1.3830(16) yes
C(25) C(26) 1.4997(16) yes
C(27) C(28) 1.4986(18) yes
C(5) H(4) 0.950 no
C(5) H(5) 0.950 no
C(2) H(1) 0.950 no
C(2) H(2) 0.950 no
C(7) H(6) 0.950 no
C(7) H(7) 0.950 no
C(18) H(18) 0.950 no
C(8) H(8) 0.950 no
C(8) H(9) 0.950 no
C(19) H(19) 0.950 no
C(20) H(20) 0.950 no
C(4) H(3) 0.950 no
C(16) H(17) 0.950 no
C(12) H(13) 0.950 no
C(10) H(10) 0.950 no
C(10) H(11) 0.950 no
C(10) H(12) 0.950 no
C(21) H(21) 0.950 no
C(22) H(22) 0.950 no
C(14) H(15) 0.950 no
C(15) H(16) 0.950 no
C(25) H(23) 0.950 no
C(25) H(24) 0.950 no
C(25) H(25) 0.950 no
C(27) H(28) 0.950 no
C(27) H(29) 0.950 no
C(13) H(14) 0.950 no
C(26) H(26) 0.950 no
C(26) H(27) 0.950 no
C(28) H(30) 0.950 no
C(28) H(31) 0.950 no
C(28) H(32) 0.950 no

loop_
_geom_contact_atom_site_label_1
_geom_contact_atom_site_label_2
_geom_contact_distance
_geom_contact_site_symmetry_2
O(3) C(15) 3.4787(12) .
O(3) C(25) 2.3743(14) .
O(3) C(28) 2.3768(14) .
O(2) O(1) 2.2358(9) .
O(2) C(3) 2.3610(11) .
O(2) C(2) 2.8585(12) .
O(2) C(11) 2.7695(12) .
O(2) C(16) 2.9842(12) .
O(2) C(25) 3.3288(13) 8_554
O(2) C(26) 3.2593(13) 8_554
O(1) O(2) 2.2358(9) .
O(1) C(3) 2.4501(12) .
O(1) C(2) 3.3771(13) .
O(1) C(17) 3.1791(12) .
O(1) C(8) 3.5242(12) .
O(1) C(8) 3.5008(13) 5_445
O(1) C(11) 3.5079(12) .
O(1) C(4) 2.8031(12) .
O(1) C(10) 2.6543(13) .
O(1) C(22) 3.0094(11) .
N(1) C(24) 3.4033(15) .
N(1) C(5) 3.4420(13) .
N(1) C(7) 3.4333(14) .
N(1) C(6) 2.6271(14) .
N(2) C(23) 3.3954(15) .
N(2) C(1) 3.5886(13) 6_445
N(2) C(5) 3.4482(13) .
N(2) C(2) 3.2643(13) 6_445
N(2) C(7) 3.4591(13) .
N(2) C(8) 3.5777(15) 5_445
N(2) C(6) 2.6259(13) .
N(2) C(10) 3.4974(15) 5_445
C(3) O(2) 2.3610(11) .
C(3) O(1) 2.4501(12) .
C(3) C(1) 2.5844(12) .
C(3) C(5) 2.5905(13) .
C(3) C(7) 3.4850(13) .
C(3) C(18) 3.4180(12) .
C(3) C(17) 2.6108(12) .
C(3) C(8) 3.3627(14) .
C(3) C(6) 3.4947(13) .
C(3) C(16) 2.5317(13) .
C(3) C(12) 2.5861(14) .
C(3) C(22) 3.5072(12) .
C(24) N(1) 3.4033(15) .
C(24) C(23) 2.3921(16) .
C(24) C(1) 3.1810(13) .
C(24) C(5) 2.4662(13) .
C(24) C(7) 2.4768(13) .
C(24) C(4) 2.9471(13) .
C(23) N(2) 3.3954(15) .
C(23) C(24) 2.3921(16) .
C(23) C(5) 2.4668(13) .
C(23) C(7) 2.4624(14) .
C(1) N(2) 3.5886(13) 6_545
C(1) C(3) 2.5844(12) .
C(1) C(24) 3.1810(13) .
C(1) C(5) 3.0024(13) .
C(1) C(9) 3.1642(13) .
C(1) C(6) 2.5668(13) .
C(1) C(4) 2.8754(12) .
C(5) N(1) 3.4420(13) .
C(5) N(2) 3.4482(13) .
C(5) C(3) 2.5905(13) .
C(5) C(24) 2.4662(13) .
C(5) C(23) 2.4668(13) .
C(5) C(1) 3.0024(13) .
C(5) C(2) 2.9020(13) .
C(5) C(7) 2.6248(12) .
C(5) C(18) 2.9895(12) .
C(5) C(17) 2.5332(13) .
C(5) C(11) 3.3116(13) .
C(2) O(2) 2.8585(12) .
C(2) O(1) 3.3771(13) .
C(2) N(2) 3.2643(13) 6_545
C(2) C(5) 2.9020(13) .
C(2) C(7) 2.5422(13) .
C(2) C(8) 2.4975(15) .
C(2) C(9) 2.4659(14) .
C(2) C(6) 3.2067(13) .
C(2) C(11) 2.5638(12) .
C(2) C(4) 2.5609(12) .
C(2) C(12) 2.9612(13) .
C(7) N(1) 3.4333(14) .
C(7) N(2) 3.4591(13) .
C(7) C(3) 3.4850(13) .
C(7) C(24) 2.4768(13) .
C(7) C(23) 2.4624(14) .
C(7) C(5) 2.6248(12) .
C(7) C(2) 2.5422(13) .
C(7) C(8) 2.4678(15) .
C(7) C(4) 3.2393(12) .
C(18) C(3) 3.4180(12) .
C(18) C(5) 2.9895(12) .
C(18) C(11) 3.2482(12) .
C(18) C(20) 2.4007(14) .
C(18) C(4) 2.5497(13) .
C(18) C(16) 3.2047(13) .
C(18) C(21) 2.7628(15) .
C(18) C(22) 2.3863(16) .
C(17) O(1) 3.1791(12) .
C(17) C(3) 2.6108(12) .
C(17) C(5) 2.5332(13) .
C(17) C(19) 2.4230(13) .
C(17) C(9) 3.1737(12) .
C(17) C(11) 3.0419(12) .
C(17) C(20) 2.8012(13) .
C(17) C(16) 3.1827(13) .
C(17) C(21) 2.4192(14) .
C(8) O(1) 3.5242(12) .
C(8) O(1) 3.5008(13) 5_445
C(8) N(2) 3.5777(15) 5_445
C(8) C(3) 3.3627(14) .
C(8) C(2) 2.4975(15) .
C(8) C(7) 2.4678(15) .
C(8) C(9) 3.3499(14) .
C(8) C(6) 3.5288(14) .
C(19) C(17) 2.4230(13) .
C(19) C(21) 2.3934(16) .
C(19) C(22) 2.7610(15) .
C(9) C(1) 3.1642(13) .
C(9) C(2) 2.4659(14) .
C(9) C(17) 3.1737(12) .
C(9) C(8) 3.3499(14) .
C(9) C(11) 2.4898(14) .
C(9) C(4) 2.5208(13) .
C(9) C(16) 2.8355(14) .
C(9) C(10) 2.3679(15) .
C(9) C(22) 3.4897(12) .
C(6) N(1) 2.6271(14) .
C(6) N(2) 2.6259(13) .
C(6) C(3) 3.4947(13) .
C(6) C(1) 2.5668(13) .
C(6) C(2) 3.2067(13) .
C(6) C(8) 3.5288(14) .
C(6) C(4) 2.5959(13) .
C(11) O(2) 2.7695(12) .
C(11) O(1) 3.5079(12) .
C(11) C(5) 3.3116(13) .
C(11) C(2) 2.5638(12) .
C(11) C(18) 3.2482(12) .
C(11) C(17) 3.0419(12) .
C(11) C(9) 2.4898(14) .
C(11) C(4) 2.5975(12) .
C(11) C(14) 2.8026(15) .
C(11) C(15) 2.4274(13) .
C(11) C(13) 2.4222(15) .
C(20) C(18) 2.4007(14) .
C(20) C(17) 2.8012(13) .
C(20) C(22) 2.3969(14) .
C(4) O(1) 2.8031(12) .
C(4) C(24) 2.9471(13) .
C(4) C(1) 2.8754(12) .
C(4) C(2) 2.5609(12) .
C(4) C(7) 3.2393(12) .
C(4) C(18) 2.5497(13) .
C(4) C(9) 2.5208(13) .
C(4) C(6) 2.5959(13) .
C(4) C(11) 2.5975(12) .
C(4) C(16) 3.3466(13) .
C(4) C(12) 3.5290(13) .
C(4) C(22) 2.5291(13) .
C(16) O(2) 2.9842(12) .
C(16) C(3) 2.5317(13) .
C(16) C(18) 3.2047(13) .
C(16) C(17) 3.1827(13) .
C(16) C(9) 2.8355(14) .
C(16) C(4) 3.3466(13) .
C(16) C(12) 2.3833(14) .
C(16) C(14) 2.3890(16) .
C(16) C(13) 2.7539(16) .
C(12) C(3) 2.5861(14) .
C(12) C(2) 2.9612(13) .
C(12) C(4) 3.5290(13) .
C(12) C(16) 2.3833(14) .
C(12) C(14) 2.4010(15) .
C(12) C(15) 2.7634(13) .
C(10) O(1) 2.6543(13) .
C(10) N(2) 3.4974(15) 5_445
C(10) C(9) 2.3679(15) .
C(10) C(25) 3.4717(17) 7_444
C(21) C(18) 2.7628(15) .
C(21) C(17) 2.4192(14) .
C(21) C(19) 2.3934(16) .
C(22) O(1) 3.0094(11) .
C(22) C(3) 3.5072(12) .
C(22) C(18) 2.3863(16) .
C(22) C(19) 2.7610(15) .
C(22) C(9) 3.4897(12) .
C(22) C(20) 2.3969(14) .
C(22) C(4) 2.5291(13) .
C(14) C(11) 2.8026(15) .
C(14) C(16) 2.3890(16) .
C(14) C(12) 2.4010(15) .
C(15) O(3) 3.4787(12) .
C(15) C(11) 2.4274(13) .
C(15) C(12) 2.7634(13) .
C(15) C(13) 2.3880(16) .
C(25) O(3) 2.3743(14) .
C(25) O(2) 3.3288(13) 8_454
C(25) C(10) 3.4717(17) 7_454
C(27) C(26) 2.3588(17) .
C(13) C(11) 2.4222(15) .
C(13) C(16) 2.7539(16) .
C(13) C(15) 2.3880(16) .
C(26) O(2) 3.2593(13) 8_454
C(26) C(27) 2.3588(17) .
C(28) O(3) 2.3768(14) .
O(3) H(11) 2.915 8_454
O(3) H(14) 2.764 7_444
O(3) H(16) 2.603 .
O(3) H(17) 3.597 .
O(3) H(23) 2.788 .
O(3) H(24) 3.144 .
O(3) H(25) 2.378 .
O(3) H(26) 1.958 .
O(3) H(27) 1.963 .
O(3) H(28) 1.961 .
O(3) H(29) 1.956 .
O(3) H(30) 2.793 .
O(3) H(31) 3.144 .
O(3) H(32) 2.383 .
O(2) H(1) 2.422 .
O(2) H(2) 3.589 .
O(2) H(9) 3.304 .
O(2) H(10) 1.976 .
O(2) H(11) 1.973 .
O(2) H(12) 1.976 .
O(2) H(17) 2.825 .
O(2) H(24) 3.020 8_554
O(2) H(25) 3.211 8_554
O(2) H(26) 2.572 8_554
O(1) H(1) 3.480 .
O(1) H(3) 2.492 .
O(1) H(8) 2.607 5_445
O(1) H(9) 3.151 .
O(1) H(10) 2.968 .
O(1) H(11) 3.514 .
O(1) H(12) 2.328 .
O(1) H(17) 3.049 .
O(1) H(19) 3.173 2_345
O(1) H(22) 2.504 .
N(1) H(2) 2.902 5_455
N(1) H(4) 3.376 .
N(1) H(5) 3.527 .
N(1) H(5) 2.797 5_455
N(1) H(6) 3.600 .
N(1) H(7) 3.288 .
N(1) H(7) 2.958 5_455
N(1) H(9) 3.353 6_445
N(1) H(13) 2.729 5_455
N(1) H(21) 3.160 6_545
N(2) H(1) 2.994 6_445
N(2) H(2) 2.859 6_445
N(2) H(3) 2.934 .
N(2) H(4) 3.530 .
N(2) H(6) 3.316 .
N(2) H(7) 3.292 6_445
N(2) H(9) 2.747 5_445
N(2) H(10) 2.690 5_445
N(2) H(12) 3.598 5_445
N(2) H(24) 3.419 3_545
C(3) H(1) 2.062 .
C(3) H(2) 2.068 .
C(3) H(3) 2.051 .
C(3) H(4) 3.318 .
C(3) H(5) 2.546 .
C(3) H(9) 3.384 .
C(3) H(13) 2.746 .
C(3) H(17) 2.653 .
C(3) H(18) 3.405 .
C(3) H(22) 3.555 .
C(24) H(1) 3.270 6_445
C(24) H(2) 3.543 6_445
C(24) H(3) 2.444 .
C(24) H(4) 2.681 .
C(24) H(5) 3.275 .
C(24) H(6) 2.526 .
C(24) H(7) 3.263 .
C(24) H(8) 3.557 .
C(24) H(9) 3.500 5_445
C(24) H(10) 3.569 5_445
C(23) H(4) 2.571 .
C(23) H(5) 2.697 .
C(23) H(5) 3.586 5_455
C(23) H(6) 2.736 .
C(23) H(7) 2.521 .
C(23) H(9) 3.473 6_445
C(23) H(21) 3.526 6_545
C(1) H(1) 2.022 .
C(1) H(2) 2.019 .
C(1) H(3) 2.618 .
C(1) H(4) 3.456 6_545
C(1) H(5) 3.099 .
C(1) H(6) 2.019 .
C(1) H(7) 2.015 .
C(1) H(8) 1.976 .
C(1) H(9) 1.976 .
C(5) H(2) 2.780 .
C(5) H(3) 2.029 .
C(5) H(6) 3.400 .
C(5) H(7) 2.925 .
C(5) H(13) 3.446 .
C(5) H(18) 2.745 .
C(5) H(21) 3.463 2_355
C(2) H(3) 2.763 .
C(2) H(5) 2.662 .
C(2) H(6) 3.329 .
C(2) H(7) 2.655 .
C(2) H(8) 3.356 .
C(2) H(9) 2.667 .
C(2) H(13) 2.640 .
C(2) H(24) 3.122 8_554
C(7) H(1) 3.256 .
C(7) H(2) 2.526 .
C(7) H(3) 3.051 .
C(7) H(4) 3.414 .
C(7) H(5) 2.753 .
C(7) H(8) 2.625 .
C(7) H(9) 3.332 .
C(18) H(3) 3.256 .
C(18) H(4) 2.622 .
C(18) H(5) 3.245 .
C(18) H(6) 3.149 6_445
C(18) H(17) 3.171 .
C(18) H(19) 2.037 .
C(18) H(20) 3.259 .
C(18) H(22) 3.244 .
C(18) H(31) 3.368 2_355
C(17) H(3) 2.006 .
C(17) H(4) 2.469 .
C(17) H(5) 3.042 .
C(17) H(6) 3.257 6_445
C(17) H(7) 3.559 6_445
C(17) H(17) 2.918 .
C(17) H(18) 2.034 .
C(17) H(19) 3.277 .
C(17) H(21) 3.273 .
C(17) H(22) 2.032 .
C(8) H(1) 2.620 .
C(8) H(2) 3.202 .
C(8) H(3) 3.143 .
C(8) H(4) 3.022 6_545
C(8) H(6) 2.514 .
C(8) H(7) 3.091 .
C(8) H(22) 3.375 5_445
C(19) H(6) 3.040 6_445
C(19) H(12) 3.310 2_355
C(19) H(18) 2.034 .
C(19) H(20) 2.033 .
C(19) H(21) 3.252 .
C(19) H(28) 3.166 .
C(19) H(31) 3.300 2_355
C(9) H(1) 2.484 .
C(9) H(2) 3.269 .
C(9) H(3) 2.542 .
C(9) H(9) 2.990 .
C(9) H(10) 2.795 .
C(9) H(11) 3.107 .
C(9) H(12) 2.438 .
C(9) H(17) 2.523 .
C(9) H(22) 3.254 .
C(6) H(2) 3.134 .
C(6) H(3) 2.511 .
C(6) H(4) 2.064 .
C(6) H(5) 2.063 .
C(6) H(6) 2.066 .
C(6) H(7) 2.068 .
C(11) H(1) 2.836 .
C(11) H(2) 2.624 .
C(11) H(3) 3.360 .
C(11) H(5) 2.937 .
C(11) H(13) 2.031 .
C(11) H(14) 3.275 .
C(11) H(16) 3.280 .
C(11) H(17) 2.035 .
C(11) H(18) 3.014 .
C(11) H(24) 3.280 8_554
C(11) H(26) 3.055 8_554
C(20) H(6) 3.031 6_445
C(20) H(18) 3.256 .
C(20) H(19) 2.032 .
C(20) H(21) 2.035 .
C(20) H(22) 3.252 .
C(20) H(23) 3.510 8_454
C(20) H(25) 3.448 8_454
C(20) H(28) 2.996 .
C(4) H(1) 3.345 .
C(4) H(2) 2.891 .
C(4) H(4) 2.061 .
C(4) H(5) 2.057 .
C(4) H(17) 3.294 .
C(4) H(18) 2.702 .
C(4) H(22) 2.665 .
C(16) H(13) 3.244 .
C(16) H(15) 3.248 .
C(16) H(16) 2.030 .
C(16) H(18) 3.201 .
C(16) H(26) 2.938 8_554
C(16) H(28) 3.210 .
C(12) H(1) 3.198 .
C(12) H(2) 2.568 .
C(12) H(5) 2.985 .
C(12) H(14) 2.035 .
C(12) H(15) 3.259 .
C(12) H(17) 3.242 .
C(12) H(18) 3.424 .
C(12) H(21) 3.046 2_355
C(12) H(24) 3.060 8_554
C(12) H(26) 3.322 8_554
C(10) H(19) 3.503 2_345
C(10) H(23) 2.804 7_444
C(10) H(24) 3.273 7_444
C(10) H(26) 3.180 8_554
C(21) H(5) 3.577 2_345
C(21) H(6) 3.113 6_445
C(21) H(7) 3.362 6_445
C(21) H(18) 3.300 2_345
C(21) H(19) 3.252 .
C(21) H(20) 2.038 .
C(21) H(22) 2.026 .
C(21) H(28) 3.362 .
C(21) H(31) 3.068 .
C(22) H(3) 2.530 .
C(22) H(6) 3.208 6_445
C(22) H(7) 3.175 6_445
C(22) H(17) 3.345 .
C(22) H(18) 3.246 .
C(22) H(18) 3.427 2_345
C(22) H(20) 3.255 .
C(22) H(21) 2.029 .
C(22) H(31) 3.314 .
C(14) H(13) 3.256 .
C(14) H(14) 2.033 .
C(14) H(16) 2.029 .
C(14) H(17) 3.243 .
C(14) H(26) 3.344 8_554
C(14) H(27) 3.437 8_554
C(14) H(29) 3.180 2_355
C(14) H(30) 3.077 2_355
C(14) H(32) 3.125 7_454
C(15) H(14) 3.247 .
C(15) H(15) 2.029 .
C(15) H(17) 2.026 .
C(15) H(26) 3.091 8_554
C(15) H(27) 3.224 .
C(15) H(28) 3.244 .
C(15) H(30) 3.084 2_355
C(25) H(1) 3.215 8_454
C(25) H(10) 3.150 7_454
C(25) H(11) 3.325 7_454
C(25) H(12) 3.370 7_454
C(25) H(14) 3.508 7_444
C(25) H(16) 3.259 .
C(25) H(20) 3.058 8_554
C(25) H(26) 2.025 .
C(25) H(27) 2.029 .
C(27) H(11) 3.305 8_454
C(27) H(15) 3.556 2_345
C(27) H(16) 3.113 .
C(27) H(17) 3.206 .
C(27) H(26) 2.566 .
C(27) H(27) 2.553 .
C(27) H(30) 2.030 .
C(27) H(31) 2.024 .
C(27) H(32) 2.018 .
C(13) H(13) 2.034 .
C(13) H(15) 2.032 .
C(13) H(16) 3.248 .
C(13) H(20) 3.557 2_355
C(13) H(21) 3.274 2_355
C(13) H(26) 3.460 8_554
C(13) H(27) 3.495 8_554
C(13) H(29) 3.593 2_355
C(13) H(32) 3.395 7_454
C(26) H(11) 3.224 8_454
C(26) H(16) 2.837 .
C(26) H(23) 2.023 .
C(26) H(24) 2.030 .
C(26) H(25) 2.022 .
C(26) H(28) 2.564 .
C(26) H(29) 2.550 .
C(28) H(15) 3.351 7_444
C(28) H(17) 3.108 .
C(28) H(18) 3.594 2_345
C(28) H(19) 3.104 2_345
C(28) H(27) 3.531 2_345
C(28) H(28) 2.031 .
C(28) H(29) 2.020 .
H(1) O(2) 2.422 .
H(1) O(1) 3.480 .
H(1) N(2) 2.994 6_545
H(1) C(3) 2.062 .
H(1) C(24) 3.270 6_545
H(1) C(1) 2.022 .
H(1) C(7) 3.256 .
H(1) C(8) 2.620 .
H(1) C(9) 2.484 .
H(1) C(11) 2.836 .
H(1) C(4) 3.345 .
H(1) C(12) 3.198 .
H(1) C(25) 3.215 8_554
H(1) H(2) 1.551 .
H(1) H(3) 3.491 .
H(1) H(5) 3.563 .
H(1) H(7) 3.306 .
H(1) H(8) 3.542 .
H(1) H(9) 2.495 .
H(1) H(13) 2.949 .
H(1) H(24) 2.423 8_554
H(1) H(25) 3.234 8_554
H(2) O(2) 3.589 .
H(2) N(1) 2.902 5_455
H(2) N(2) 2.859 6_545
H(2) C(3) 2.068 .
H(2) C(24) 3.543 6_545
H(2) C(1) 2.019 .
H(2) C(5) 2.780 .
H(2) C(7) 2.526 .
H(2) C(8) 3.202 .
H(2) C(9) 3.269 .
H(2) C(6) 3.134 .
H(2) C(11) 2.624 .
H(2) C(4) 2.891 .
H(2) C(12) 2.568 .
H(2) H(1) 1.551 .
H(2) H(3) 3.279 .
H(2) H(5) 2.260 .
H(2) H(6) 3.403 .
H(2) H(7) 2.318 .
H(2) H(9) 3.500 .
H(2) H(13) 1.988 .
H(2) H(24) 3.136 8_554
H(3) O(1) 2.492 .
H(3) N(2) 2.934 .
H(3) C(3) 2.051 .
H(3) C(24) 2.444 .
H(3) C(1) 2.618 .
H(3) C(5) 2.029 .
H(3) C(2) 2.763 .
H(3) C(7) 3.051 .
H(3) C(18) 3.256 .
H(3) C(17) 2.006 .
H(3) C(8) 3.143 .
H(3) C(9) 2.542 .
H(3) C(6) 2.511 .
H(3) C(11) 3.360 .
H(3) C(22) 2.530 .
H(3) H(1) 3.491 .
H(3) H(2) 3.279 .
H(3) H(4) 2.540 .
H(3) H(5) 2.711 .
H(3) H(8) 3.593 .
H(3) H(8) 3.151 5_445
H(3) H(9) 3.477 .
H(3) H(9) 3.505 5_445
H(3) H(18) 3.548 .
H(3) H(22) 2.335 .
H(4) N(1) 3.376 .
H(4) N(2) 3.530 .
H(4) C(3) 3.318 .
H(4) C(24) 2.681 .
H(4) C(23) 2.571 .
H(4) C(1) 3.456 6_445
H(4) C(7) 3.414 .
H(4) C(18) 2.622 .
H(4) C(17) 2.469 .
H(4) C(8) 3.022 6_445
H(4) C(6) 2.064 .
H(4) C(4) 2.061 .
H(4) H(3) 2.540 .
H(4) H(5) 1.551 .
H(4) H(6) 3.441 6_445
H(4) H(8) 2.867 6_445
H(4) H(9) 3.327 6_445
H(4) H(18) 2.379 .
H(4) H(21) 3.315 2_355
H(4) H(22) 3.110 2_355
H(5) N(1) 3.527 .
H(5) N(1) 2.797 5_455
H(5) C(3) 2.546 .
H(5) C(24) 3.275 .
H(5) C(23) 2.697 .
H(5) C(23) 3.586 5_455
H(5) C(1) 3.099 .
H(5) C(2) 2.662 .
H(5) C(7) 2.753 .
H(5) C(18) 3.245 .
H(5) C(17) 3.042 .
H(5) C(6) 2.063 .
H(5) C(11) 2.937 .
H(5) C(4) 2.057 .
H(5) C(12) 2.985 .
H(5) C(21) 3.577 2_355
H(5) H(1) 3.563 .
H(5) H(2) 2.260 .
H(5) H(3) 2.711 .
H(5) H(4) 1.551 .
H(5) H(7) 2.750 .
H(5) H(13) 2.618 .
H(5) H(18) 2.751 .
H(5) H(21) 2.777 2_355
H(6) N(1) 3.600 .
H(6) N(2) 3.316 .
H(6) C(24) 2.526 .
H(6) C(23) 2.736 .
H(6) C(1) 2.019 .
H(6) C(5) 3.400 .
H(6) C(2) 3.329 .
H(6) C(18) 3.149 6_545
H(6) C(17) 3.257 6_545
H(6) C(8) 2.514 .
H(6) C(19) 3.040 6_545
H(6) C(6) 2.066 .
H(6) C(20) 3.031 6_545
H(6) C(21) 3.113 6_545
H(6) C(22) 3.208 6_545
H(6) H(2) 3.403 .
H(6) H(4) 3.441 6_545
H(6) H(7) 1.551 .
H(6) H(8) 2.318 .
H(6) H(9) 3.456 .
H(6) H(19) 3.518 6_545
H(6) H(20) 3.510 6_545
H(7) N(1) 3.288 .
H(7) N(1) 2.958 5_455
H(7) N(2) 3.292 6_545
H(7) C(24) 3.263 .
H(7) C(23) 2.521 .
H(7) C(1) 2.015 .
H(7) C(5) 2.925 .
H(7) C(2) 2.655 .
H(7) C(17) 3.559 6_545
H(7) C(8) 3.091 .
H(7) C(6) 2.068 .
H(7) C(21) 3.362 6_545
H(7) C(22) 3.175 6_545
H(7) H(1) 3.306 .
H(7) H(2) 2.318 .
H(7) H(5) 2.750 .
H(7) H(6) 1.551 .
H(7) H(8) 3.326 .
H(7) H(22) 3.316 6_545
H(8) O(1) 2.607 5_445
H(8) C(24) 3.557 .
H(8) C(1) 1.976 .
H(8) C(2) 3.356 .
H(8) C(7) 2.625 .
H(8) H(1) 3.542 .
H(8) H(3) 3.593 .
H(8) H(3) 3.151 5_445
H(8) H(4) 2.867 6_545
H(8) H(6) 2.318 .
H(8) H(7) 3.326 .
H(8) H(9) 1.645 .
H(8) H(18) 3.577 6_545
H(8) H(22) 2.670 5_445
H(9) O(2) 3.304 .
H(9) O(1) 3.151 .
H(9) N(1) 3.353 6_545
H(9) N(2) 2.747 5_445
H(9) C(3) 3.384 .
H(9) C(24) 3.500 5_445
H(9) C(23) 3.473 6_545
H(9) C(1) 1.976 .
H(9) C(2) 2.667 .
H(9) C(7) 3.332 .
H(9) C(9) 2.990 .
H(9) H(1) 2.495 .
H(9) H(2) 3.500 .
H(9) H(3) 3.477 .
H(9) H(3) 3.505 5_445
H(9) H(4) 3.327 6_545
H(9) H(6) 3.456 .
H(9) H(8) 1.645 .
H(9) H(10) 3.380 .
H(9) H(22) 3.473 5_445
H(10) O(2) 1.976 .
H(10) O(1) 2.968 .
H(10) N(2) 2.690 5_445
H(10) C(24) 3.569 5_445
H(10) C(9) 2.795 .
H(10) C(25) 3.150 7_444
H(10) H(9) 3.380 .
H(10) H(11) 1.551 .
H(10) H(12) 1.551 .
H(10) H(13) 3.288 2_445
H(10) H(23) 2.708 7_444
H(10) H(24) 2.722 7_444
H(11) O(3) 2.915 8_554
H(11) O(2) 1.973 .
H(11) O(1) 3.514 .
H(11) C(9) 3.107 .
H(11) C(25) 3.325 7_444
H(11) C(27) 3.305 8_554
H(11) C(26) 3.224 8_554
H(11) H(10) 1.551 .
H(11) H(12) 1.551 .
H(11) H(14) 3.490 2_445
H(11) H(15) 3.192 7_444
H(11) H(23) 2.647 7_444
H(11) H(24) 3.226 7_444
H(11) H(25) 3.338 8_554
H(11) H(26) 2.775 8_554
H(11) H(27) 3.564 7_444
H(11) H(29) 2.886 8_554
H(11) H(30) 3.379 8_554
H(12) O(2) 1.976 .
H(12) O(1) 2.328 .
H(12) N(2) 3.598 5_445
H(12) C(19) 3.310 2_345
H(12) C(9) 2.438 .
H(12) C(25) 3.370 7_444
H(12) H(10) 1.551 .
H(12) H(11) 1.551 .
H(12) H(15) 3.398 7_444
H(12) H(17) 3.504 .
H(12) H(19) 2.553 2_345
H(12) H(20) 3.582 2_345
H(12) H(23) 2.578 7_444
H(12) H(24) 3.369 7_444
H(12) H(32) 3.497 .
H(13) N(1) 2.729 5_455
H(13) C(3) 2.746 .
H(13) C(5) 3.446 .
H(13) C(2) 2.640 .
H(13) C(11) 2.031 .
H(13) C(16) 3.244 .
H(13) C(14) 3.256 .
H(13) C(13) 2.034 .
H(13) H(1) 2.949 .
H(13) H(2) 1.988 .
H(13) H(5) 2.618 .
H(13) H(10) 3.288 2_455
H(13) H(14) 2.331 .
H(13) H(21) 2.935 2_355
H(13) H(24) 3.048 8_554
H(14) O(3) 2.764 7_454
H(14) C(11) 3.275 .
H(14) C(12) 2.035 .
H(14) C(14) 2.033 .
H(14) C(15) 3.247 .
H(14) C(25) 3.508 7_454
H(14) H(11) 3.490 2_455
H(14) H(13) 2.331 .
H(14) H(15) 2.335 .
H(14) H(20) 2.991 2_355
H(14) H(21) 3.323 2_355
H(14) H(25) 2.728 7_454
H(14) H(29) 3.501 2_355
H(14) H(32) 3.033 7_454
H(15) C(16) 3.248 .
H(15) C(12) 3.259 .
H(15) C(15) 2.029 .
H(15) C(27) 3.556 2_355
H(15) C(13) 2.032 .
H(15) C(28) 3.351 7_454
H(15) H(11) 3.192 7_454
H(15) H(12) 3.398 7_454
H(15) H(14) 2.335 .
H(15) H(16) 2.333 .
H(15) H(23) 3.486 .
H(15) H(29) 2.750 2_355
H(15) H(30) 3.044 2_355
H(15) H(30) 3.450 7_454
H(15) H(32) 2.492 7_454
H(16) O(3) 2.603 .
H(16) C(11) 3.280 .
H(16) C(16) 2.030 .
H(16) C(14) 2.029 .
H(16) C(25) 3.259 .
H(16) C(27) 3.113 .
H(16) C(13) 3.248 .
H(16) C(26) 2.837 .
H(16) H(15) 2.333 .
H(16) H(17) 2.323 .
H(16) H(23) 2.814 .
H(16) H(25) 3.599 .
H(16) H(26) 3.551 8_554
H(16) H(27) 2.445 .
H(16) H(28) 2.748 .
H(16) H(30) 3.047 2_355
H(16) H(32) 3.427 .
H(17) O(3) 3.597 .
H(17) O(2) 2.825 .
H(17) O(1) 3.049 .
H(17) C(3) 2.653 .
H(17) C(18) 3.171 .
H(17) C(17) 2.918 .
H(17) C(9) 2.523 .
H(17) C(11) 2.035 .
H(17) C(4) 3.294 .
H(17) C(12) 3.242 .
H(17) C(22) 3.345 .
H(17) C(14) 3.243 .
H(17) C(15) 2.026 .
H(17) C(27) 3.206 .
H(17) C(28) 3.108 .
H(17) H(12) 3.504 .
H(17) H(16) 2.323 .
H(17) H(18) 3.440 .
H(17) H(26) 3.321 8_554
H(17) H(28) 2.679 .
H(17) H(31) 2.884 .
H(17) H(32) 2.822 .
H(18) C(3) 3.405 .
H(18) C(5) 2.745 .
H(18) C(17) 2.034 .
H(18) C(19) 2.034 .
H(18) C(11) 3.014 .
H(18) C(20) 3.256 .
H(18) C(4) 2.702 .
H(18) C(16) 3.201 .
H(18) C(12) 3.424 .
H(18) C(21) 3.300 2_355
H(18) C(22) 3.246 .
H(18) C(22) 3.427 2_355
H(18) C(28) 3.594 2_355
H(18) H(3) 3.548 .
H(18) H(4) 2.379 .
H(18) H(5) 2.751 .
H(18) H(8) 3.577 6_445
H(18) H(17) 3.440 .
H(18) H(19) 2.333 .
H(18) H(21) 2.703 2_355
H(18) H(22) 2.961 2_355
H(18) H(30) 3.563 2_355
H(18) H(31) 2.815 2_355
H(19) O(1) 3.173 2_355
H(19) C(18) 2.037 .
H(19) C(17) 3.277 .
H(19) C(20) 2.032 .
H(19) C(10) 3.503 2_355
H(19) C(21) 3.252 .
H(19) C(28) 3.104 2_355
H(19) H(6) 3.518 6_445
H(19) H(12) 2.553 2_355
H(19) H(18) 2.333 .
H(19) H(20) 2.335 .
H(19) H(23) 3.500 8_454
H(19) H(28) 3.464 .
H(19) H(30) 3.130 2_355
H(19) H(31) 2.681 2_355
H(19) H(32) 2.994 2_355
H(20) C(18) 3.259 .
H(20) C(19) 2.033 .
H(20) C(21) 2.038 .
H(20) C(22) 3.255 .
H(20) C(25) 3.058 8_454
H(20) C(13) 3.557 2_345
H(20) H(6) 3.510 6_445
H(20) H(12) 3.582 2_355
H(20) H(14) 2.991 2_345
H(20) H(19) 2.335 .
H(20) H(21) 2.340 .
H(20) H(23) 2.699 8_454
H(20) H(25) 2.558 8_454
H(20) H(28) 3.193 .
H(20) H(29) 3.490 .
H(21) N(1) 3.160 6_445
H(21) C(23) 3.526 6_445
H(21) C(5) 3.463 2_345
H(21) C(17) 3.273 .
H(21) C(19) 3.252 .
H(21) C(20) 2.035 .
H(21) C(12) 3.046 2_345
H(21) C(22) 2.029 .
H(21) C(13) 3.274 2_345
H(21) H(4) 3.315 2_345
H(21) H(5) 2.777 2_345
H(21) H(13) 2.935 2_345
H(21) H(14) 3.323 2_345
H(21) H(18) 2.703 2_345
H(21) H(20) 2.340 .
H(21) H(22) 2.324 .
H(21) H(31) 3.067 .
H(22) O(1) 2.504 .
H(22) C(3) 3.555 .
H(22) C(18) 3.244 .
H(22) C(17) 2.032 .
H(22) C(8) 3.375 5_445
H(22) C(9) 3.254 .
H(22) C(20) 3.252 .
H(22) C(4) 2.665 .
H(22) C(21) 2.026 .
H(22) H(3) 2.335 .
H(22) H(4) 3.110 2_345
H(22) H(7) 3.316 6_445
H(22) H(8) 2.670 5_445
H(22) H(9) 3.473 5_445
H(22) H(18) 2.961 2_345
H(22) H(21) 2.324 .
H(22) H(31) 3.483 .
H(23) O(3) 2.788 .
H(23) C(20) 3.510 8_554
H(23) C(10) 2.804 7_454
H(23) C(26) 2.023 .
H(23) H(10) 2.708 7_454
H(23) H(11) 2.647 7_454
H(23) H(12) 2.578 7_454
H(23) H(15) 3.486 .
H(23) H(16) 2.814 .
H(23) H(19) 3.500 8_554
H(23) H(20) 2.699 8_554
H(23) H(24) 1.551 .
H(23) H(25) 1.551 .
H(23) H(26) 2.745 .
H(23) H(27) 2.185 .
H(24) O(3) 3.144 .
H(24) O(2) 3.020 8_454
H(24) N(2) 3.419 3_544
H(24) C(2) 3.122 8_454
H(24) C(11) 3.280 8_454
H(24) C(12) 3.060 8_454
H(24) C(10) 3.273 7_454
H(24) C(26) 2.030 .
H(24) H(1) 2.423 8_454
H(24) H(2) 3.136 8_454
H(24) H(10) 2.722 7_454
H(24) H(11) 3.226 7_454
H(24) H(12) 3.369 7_454
H(24) H(13) 3.048 8_454
H(24) H(23) 1.551 .
H(24) H(25) 1.551 .
H(24) H(26) 2.189 .
H(24) H(27) 2.489 .
H(25) O(3) 2.378 .
H(25) O(2) 3.211 8_454
H(25) C(20) 3.448 8_554
H(25) C(26) 2.022 .
H(25) H(1) 3.234 8_454
H(25) H(11) 3.338 8_454
H(25) H(14) 2.728 7_444
H(25) H(16) 3.599 .
H(25) H(20) 2.558 8_554
H(25) H(23) 1.551 .
H(25) H(24) 1.551 .
H(25) H(26) 2.478 .
H(25) H(27) 2.747 .
H(26) O(3) 1.958 .
H(26) O(2) 2.572 8_454
H(26) C(11) 3.055 8_454
H(26) C(16) 2.938 8_454
H(26) C(12) 3.322 8_454
H(26) C(10) 3.180 8_454
H(26) C(14) 3.344 8_454
H(26) C(15) 3.091 8_454
H(26) C(25) 2.025 .
H(26) C(27) 2.566 .
H(26) C(13) 3.460 8_454
H(26) H(11) 2.775 8_454
H(26) H(16) 3.551 8_454
H(26) H(17) 3.321 8_454
H(26) H(23) 2.745 .
H(26) H(24) 2.189 .
H(26) H(25) 2.478 .
H(26) H(27) 1.551 .
H(26) H(28) 2.872 .
H(26) H(29) 2.392 .
H(27) O(3) 1.963 .
H(27) C(14) 3.437 8_454
H(27) C(15) 3.224 .
H(27) C(25) 2.029 .
H(27) C(27) 2.553 .
H(27) C(13) 3.495 8_454
H(27) C(28) 3.531 2_355
H(27) H(11) 3.564 7_454
H(27) H(16) 2.445 .
H(27) H(23) 2.185 .
H(27) H(24) 2.489 .
H(27) H(25) 2.747 .
H(27) H(26) 1.551 .
H(27) H(28) 2.392 .
H(27) H(29) 2.830 .
H(27) H(30) 2.683 2_355
H(28) O(3) 1.961 .
H(28) C(19) 3.166 .
H(28) C(20) 2.996 .
H(28) C(16) 3.210 .
H(28) C(21) 3.362 .
H(28) C(15) 3.244 .
H(28) C(26) 2.564 .
H(28) C(28) 2.031 .
H(28) H(16) 2.748 .
H(28) H(17) 2.679 .
H(28) H(19) 3.464 .
H(28) H(20) 3.193 .
H(28) H(26) 2.872 .
H(28) H(27) 2.392 .
H(28) H(29) 1.551 .
H(28) H(30) 2.756 .
H(28) H(31) 2.190 .
H(28) H(32) 2.480 .
H(29) O(3) 1.956 .
H(29) C(14) 3.180 2_345
H(29) C(13) 3.593 2_345
H(29) C(26) 2.550 .
H(29) C(28) 2.020 .
H(29) H(11) 2.886 8_454
H(29) H(14) 3.501 2_345
H(29) H(15) 2.750 2_345
H(29) H(20) 3.490 .
H(29) H(26) 2.392 .
H(29) H(27) 2.830 .
H(29) H(28) 1.551 .
H(29) H(30) 2.184 .
H(29) H(31) 2.478 .
H(29) H(32) 2.738 .
H(30) O(3) 2.793 .
H(30) C(14) 3.077 2_345
H(30) C(15) 3.084 2_345
H(30) C(27) 2.030 .
H(30) H(11) 3.379 8_454
H(30) H(15) 3.044 2_345
H(30) H(15) 3.450 7_444
H(30) H(16) 3.047 2_345
H(30) H(18) 3.563 2_345
H(30) H(19) 3.130 2_345
H(30) H(27) 2.683 2_345
H(30) H(28) 2.756 .
H(30) H(29) 2.184 .
H(30) H(31) 1.551 .
H(30) H(32) 1.551 .
H(31) O(3) 3.144 .
H(31) C(18) 3.368 2_345
H(31) C(19) 3.300 2_345
H(31) C(21) 3.068 .
H(31) C(22) 3.314 .
H(31) C(27) 2.024 .
H(31) H(17) 2.884 .
H(31) H(18) 2.815 2_345
H(31) H(19) 2.681 2_345
H(31) H(21) 3.067 .
H(31) H(22) 3.483 .
H(31) H(28) 2.190 .
H(31) H(29) 2.478 .
H(31) H(30) 1.551 .
H(31) H(32) 1.551 .
H(32) O(3) 2.383 .
H(32) C(14) 3.125 7_444
H(32) C(27) 2.018 .
H(32) C(13) 3.395 7_444
H(32) H(12) 3.497 .
H(32) H(14) 3.033 7_444
H(32) H(15) 2.492 7_444
H(32) H(16) 3.427 .
H(32) H(17) 2.822 .
H(32) H(19) 2.994 2_345
H(32) H(28) 2.480 .
H(32) H(29) 2.738 .
H(32) H(30) 1.551 .
H(32) H(31) 1.551 .

loop_
_geom_torsion_atom_site_label_1
_geom_torsion_atom_site_label_2
_geom_torsion_atom_site_label_3
_geom_torsion_atom_site_label_4
_geom_torsion
C(27) O(3) C(26) C(25) 178.93(8)
C(26) O(3) C(27) C(28) 178.74(9)
C(10) O(2) C(9) O(1) 1.93(12)
C(10) O(2) C(9) C(3) 179.94(7)
C(2) C(3) C(9) O(2) -66.27(9)
C(2) C(3) C(9) O(1) 111.65(10)
C(9) C(3) C(2) C(1) -78.20(9)
C(2) C(3) C(11) C(16) 152.78(8)
C(2) C(3) C(11) C(12) -26.58(12)
C(11) C(3) C(2) C(1) 164.43(8)
C(2) C(3) C(4) C(5) 45.26(10)
C(2) C(3) C(4) C(17) 173.23(8)
C(4) C(3) C(2) C(1) 38.41(11)
C(9) C(3) C(11) C(16) 36.97(11)
C(9) C(3) C(11) C(12) -142.39(9)
C(11) C(3) C(9) O(2) 53.34(9)
C(11) C(3) C(9) O(1) -128.75(9)
C(9) C(3) C(4) C(5) 160.11(7)
C(9) C(3) C(4) C(17) -71.92(10)
C(4) C(3) C(9) O(2) 176.34(7)
C(4) C(3) C(9) O(1) -5.74(12)
C(11) C(3) C(4) C(5) -79.88(9)
C(11) C(3) C(4) C(17) 48.08(11)
C(4) C(3) C(11) C(16) -83.16(11)
C(4) C(3) C(11) C(12) 97.48(10)
N(2) C(24) C(6) C(23) -179(2)
N(2) C(24) C(6) C(5) 63(4)
N(2) C(24) C(6) C(7) -63(4)
N(1) C(23) C(6) C(24) 178.9(18)
N(1) C(23) C(6) C(5) -64(2)
N(1) C(23) C(6) C(7) 61(2)
C(2) C(1) C(7) C(6) 70.57(10)
C(7) C(1) C(2) C(3) -96.92(10)
C(8) C(1) C(2) C(3) 85.03(11)
C(8) C(1) C(7) C(6) -111.33(10)
C(6) C(5) C(4) C(3) -96.11(8)
C(6) C(5) C(4) C(17) 133.84(7)
C(4) C(5) C(6) C(24) -54.72(9)
C(4) C(5) C(6) C(23) -171.44(7)
C(4) C(5) C(6) C(7) 67.70(10)
C(1) C(7) C(6) C(24) 78.75(10)
C(1) C(7) C(6) C(23) -164.69(8)
C(1) C(7) C(6) C(5) -43.49(12)
C(17) C(18) C(19) C(20) -0.23(14)
C(19) C(18) C(17) C(4) -178.14(8)
C(19) C(18) C(17) C(22) -0.87(13)
C(18) C(17) C(4) C(3) -84.93(11)
C(18) C(17) C(4) C(5) 43.51(11)
C(18) C(17) C(22) C(21) 1.45(13)
C(4) C(17) C(22) C(21) 178.76(8)
C(22) C(17) C(4) C(3) 97.87(10)
C(22) C(17) C(4) C(5) -133.69(9)
C(18) C(19) C(20) C(21) 0.79(15)
C(3) C(11) C(16) C(15) -177.18(9)
C(3) C(11) C(12) C(13) 177.42(9)
C(16) C(11) C(12) C(13) -1.96(14)
C(12) C(11) C(16) C(15) 2.22(14)
C(19) C(20) C(21) C(22) -0.23(15)
C(11) C(16) C(15) C(14) -0.92(16)
C(11) C(12) C(13) C(14) 0.41(15)
C(20) C(21) C(22) C(17) -0.91(14)
C(15) C(14) C(13) C(12) 0.97(16)
C(13) C(14) C(15) C(16) -0.72(16)
